data_2012795
loop_
_publ_author_name
'Loiseau, Thierry'
'Neeraj, Sharma'
'Cheetham, Anthony K.'

_publ_section_title
;
 GaFPO~3~(C~6~H~5~): a new fluorinated gallium phenylphosphonate with a
 layered network
;
_journal_issue 7
_journal_name_full 'Acta Crystallographica Section C'
_journal_page_first m379
_journal_page_last m381
_journal_paper_doi 10.1107/S0108270102008934
_journal_volume 58
_journal_year 2002
_chemical_formula_iupac 'Ga F P O3 (C6 H5)'
_chemical_formula_structural 'Ga F P O3 C6 H5'
_chemical_formula_sum 'C6 H5 F Ga O3 P'
_chemical_formula_weight 244.79
_chemical_name_systematic
;
Gallium fluorophenylphosphonate
;
_space_group_IT_number 15
_symmetry_cell_setting monoclinic
_symmetry_space_group_name_Hall '-C 2yc'
_symmetry_space_group_name_H-M 'C 1 2/c 1'
_atom_sites_solution_hydrogens geom
_atom_sites_solution_primary direct
_atom_sites_solution_secondary difmap
_audit_creation_method SHELXL-97
_cell_angle_alpha 90.00
_cell_angle_beta 96.6180(10)
_cell_angle_gamma 90.00
_cell_formula_units_Z 8
_cell_length_a 29.7810(4)
_cell_length_b 5.42200(10)
_cell_length_c 9.8768(2)
_cell_measurement_reflns_used 4648
_cell_measurement_temperature 293(2)
_cell_measurement_theta_max 29.88
_cell_measurement_theta_min 1.38
_cell_volume 1584.21(5)
_computing_cell_refinement SMART
_computing_data_collection 'SMART (Siemens, 1994)'
_computing_data_reduction 'SHELXTL (Sheldrick, 1994)'
_computing_molecular_graphics 'DIAMOND (Brandenburg, 1996)'
_computing_publication_material SHELXTL
_computing_structure_refinement 'SHELXL93 (Sheldrick, 1993)'
_computing_structure_solution SHELXTL)
_diffrn_ambient_temperature 293(2)
_diffrn_measured_fraction_theta_full 0.923
_diffrn_measured_fraction_theta_max 0.923
_diffrn_measurement_device 'Siemens SMART'
_diffrn_measurement_method \w
_diffrn_radiation_monochromator graphite
_diffrn_radiation_source 'fine-focus sealed tube'
_diffrn_radiation_type MoK\a
_diffrn_radiation_wavelength 0.71073
_diffrn_reflns_av_R_equivalents 0.0338
_diffrn_reflns_av_sigmaI/netI 0.0469
_diffrn_reflns_limit_h_max 37
_diffrn_reflns_limit_h_min -40
_diffrn_reflns_limit_k_max 7
_diffrn_reflns_limit_k_min -6
_diffrn_reflns_limit_l_max 13
_diffrn_reflns_limit_l_min -13
_diffrn_reflns_number 5433
_diffrn_reflns_theta_full 29.88
_diffrn_reflns_theta_max 29.88
_diffrn_reflns_theta_min 1.38
_exptl_absorpt_coefficient_mu 3.652
_exptl_absorpt_correction_T_max 0.806678
_exptl_absorpt_correction_T_min 0.605596
_exptl_absorpt_correction_type empirical
_exptl_absorpt_process_details
;
Blessing (1995)
;
_exptl_crystal_colour colourless
_exptl_crystal_density_diffrn 2.053
_exptl_crystal_density_meas ?
_exptl_crystal_density_method 'not measured'
_exptl_crystal_description needle
_exptl_crystal_F_000 960
_exptl_crystal_size_max 0.800
_exptl_crystal_size_mid 0.080
_exptl_crystal_size_min 0.010
_refine_diff_density_max 1.116
_refine_diff_density_min -0.989
_refine_ls_extinction_coef 0.0007(2)
_refine_ls_extinction_expression Fc^*^=kFc[1+0.001xFc^2^\l^3^/sin(2\q)]^-1/4^
_refine_ls_extinction_method SHELXL97
_refine_ls_goodness_of_fit_all 1.097
_refine_ls_goodness_of_fit_ref 1.141
_refine_ls_hydrogen_treatment constr
_refine_ls_matrix_type full
_refine_ls_number_parameters 96
_refine_ls_number_reflns 2111
_refine_ls_number_restraints 0
_refine_ls_restrained_S_all 1.097
_refine_ls_restrained_S_obs 1.141
_refine_ls_R_factor_all 0.0515
_refine_ls_R_factor_gt 0.0421
_refine_ls_shift/esd_mean 0.000
_refine_ls_shift/su_max <0.001
_refine_ls_structure_factor_coef Fsqd
_refine_ls_weighting_details 'calc w = 1/[\s^2^(Fo^2^)+(0.0476P)^2^+6.8305P] where P  = (Fo^2^+2Fc^2^)/3'
_refine_ls_weighting_scheme calc
_refine_ls_wR_factor_all 0.1090
_refine_ls_wR_factor_ref 0.1043
_reflns_number_gt 1797
_reflns_number_total 2111
_reflns_threshold_expression I>2\s(I)
_cod_data_source_file br1373.cif
_cod_data_source_block I
_cod_depositor_comments
;
The following automatic conversions were performed:

'_exptl_crystal_density_meas' value 'not measured' was changed to '?'
- the value is perceived as not measured.

Automatic conversion script
Id: cif_fix_values 3008 2015-01-20 13:52:24Z robertas 
;
_cod_original_sg_symbol_H-M 'C 2/c'
_cod_database_code 2012795
_cod_database_fobs_code 2012795

loop_
_symmetry_equiv_pos_as_xyz
'x, y, z'
'-x, y, -z+1/2'
'x+1/2, y+1/2, z'
'-x+1/2, y+1/2, -z+1/2'
'-x, -y, -z'
'x, -y, z-1/2'
'-x+1/2, -y+1/2, -z'
'x+1/2, -y+1/2, z-1/2'

loop_
_atom_site_aniso_label
_atom_site_aniso_U_11
_atom_site_aniso_U_22
_atom_site_aniso_U_33
_atom_site_aniso_U_12
_atom_site_aniso_U_13
_atom_site_aniso_U_23
Ga1 0.0244(3) 0.0120(3) 0.0082(2) 0.000 0.0040(2) 0.000
Ga2 0.0218(3) 0.0109(3) 0.0086(3) 0.0004(2) 0.0018(2) -0.0010(2)
P 0.0177(4) 0.0119(4) 0.0095(4) 0.0006(3) 0.0023(3) -0.0002(3)
F 0.0389(14) 0.0251(12) 0.0221(12) -0.0022(10) 0.0067(10) -0.0017(9)
O1 0.0241(12) 0.0175(12) 0.0115(11) 0.0044(10) 0.0025(9) 0.0009(9)
O2 0.0274(13) 0.0135(11) 0.0129(11) 0.0014(10) -0.0005(10) -0.0005(9)
O3 0.0208(12) 0.0129(11) 0.0105(11) 0.0000(9) 0.0036(9) -0.0014(8)
C1 0.020(2) 0.025(2) 0.022(2) -0.0001(15) 0.0018(14) 0.0006(14)
C4 0.024(2) 0.102(5) 0.063(4) -0.005(3) -0.002(2) 0.004(4)

loop_
_atom_site_label
_atom_site_fract_x
_atom_site_fract_y
_atom_site_fract_z
_atom_site_U_iso_or_equiv
_atom_site_thermal_displace_type
_atom_site_calc_flag
_atom_site_refinement_flags
_atom_site_occupancy
_atom_site_disorder_group
_atom_site_type_symbol
Ga1 0.5000 0.16390(9) 0.7500 0.0147(2) Uani d S 1 . Ga
Ga2 0.5000 0.5000 1.0000 0.0137(2) Uani d S 1 . Ga
P 0.44071(3) 0.69303(15) 0.73275(8) 0.0130(2) Uani d . 1 . P
F 0.47404(8) 0.2134(4) 0.9123(2) 0.0285(5) Uani d . 1 . F
O1 0.45382(9) 0.6894(4) 0.8862(2) 0.0177(5) Uani d . 1 . O
O2 0.54616(9) -0.0613(5) 0.8272(2) 0.0181(5) Uani d . 1 . O
O3 0.46236(8) 0.4778(4) 0.6588(2) 0.0146(5) Uani d . 1 . O
C1 0.38100(13) 0.6551(7) 0.6980(4) 0.0223(7) Uani d . 1 . C
C4 0.2886(2) 0.5895(15) 0.6458(7) 0.064(2) Uani d . 1 . C
H4 0.2578 0.5626 0.6283 0.076 Uiso d . 1 . H
C2 0.3525(4) 0.856(2) 0.6822(11) 0.045(2) Uiso d P 0.50 . C
H2 0.3644 1.014 0.6891 0.054 Uiso calc PR 0.50 . H
C3 0.3063(5) 0.822(2) 0.6562(14) 0.062(3) Uiso d P 0.50 . C
H3 0.2872 0.959 0.6457 0.074 Uiso calc PR 0.50 . H
C5 0.3157(4) 0.393(2) 0.6608(12) 0.050(3) Uiso d P 0.50 . C
H5 0.3032 0.236 0.6539 0.059 Uiso calc PR 0.50 . H
C6 0.3618(2) 0.4205(10) 0.6864(6) 0.037(2) Uiso d P 0.50 . C
H6 0.3803 0.2818 0.6960 0.044 Uiso calc PR 0.50 . H
C21 0.3576(2) 0.6661(10) 0.8047(6) 0.051(3) Uiso d PR 0.50 . C
H21 0.3717 0.6950 0.8923 0.062 Uiso calc PR 0.50 . H
C31 0.3055(2) 0.6283(10) 0.7755(6) 0.067(4) Uiso d PR 0.50 . C
H31 0.2870 0.6326 0.8452 0.080 Uiso calc PR 0.50 . H
C51 0.3145(2) 0.5693(10) 0.5437(6) 0.071(4) Uiso d PR 0.50 . C
H51 0.3017 0.5297 0.4561 0.085 Uiso calc PR 0.50 . H
C61 0.3605(2) 0.6083(10) 0.5707(6) 0.049(3) Uiso d PR 0.50 . C
H61 0.3781 0.6023 0.4989 0.059 Uiso calc PR 0.50 . H

loop_
_atom_type_symbol
_atom_type_description
_atom_type_scat_dispersion_real
_atom_type_scat_dispersion_imag
_atom_type_scat_source
C C 0.0033 0.0016 'International Tables Vol C Tables 4.2.6.8 and 6.1.1.4'
O O 0.0106 0.0060 'International Tables Vol C Tables 4.2.6.8 and 6.1.1.4'
P P 0.1023 0.0942 'International Tables Vol C Tables 4.2.6.8 and 6.1.1.4'
Ga Ga 0.2307 1.6083 'International Tables Vol C Tables 4.2.6.8 and 6.1.1.4'
H H 0.0000 0.0000 'International Tables Vol C Tables 4.2.6.8 and 6.1.1.4'
F F 0.0171 0.0103 'International Tables Vol C Tables 4.2.6.8 and 6.1.1.4'

loop_
_geom_angle_atom_site_label_1
_geom_angle_atom_site_label_2
_geom_angle_atom_site_label_3
_geom_angle_site_symmetry_1
_geom_angle_site_symmetry_3
_geom_angle
F Ga1 F . 2_656 163.55(15)
F Ga1 O2 . 2_656 94.78(10)
F Ga1 O2 2_656 2_656 95.61(10)
F Ga1 O2 . . 95.60(10)
F Ga1 O2 2_656 . 94.78(10)
O2 Ga1 O2 2_656 . 101.47(15)
F Ga1 O3 . . 89.91(10)
F Ga1 O3 2_656 . 77.16(9)
O2 Ga1 O3 2_656 . 91.24(9)
O2 Ga1 O3 . . 165.64(10)
F Ga1 O3 . 2_656 77.16(10)
F Ga1 O3 2_656 2_656 89.91(10)
O2 Ga1 O3 2_656 2_656 165.64(10)
O2 Ga1 O3 . 2_656 91.24(9)
O3 Ga1 O3 . 2_656 77.04(12)
F Ga2 F . 5_667 179.9980(10)
F Ga2 O1 . 5_667 93.13(10)
F Ga2 O1 5_667 5_667 86.87(10)
F Ga2 O1 . . 86.87(10)
F Ga2 O1 5_667 . 93.13(10)
O1 Ga2 O1 5_667 . 179.9990(10)
F Ga2 O3 . 6_566 99.71(10)
F Ga2 O3 5_667 6_566 80.29(10)
O1 Ga2 O3 5_667 6_566 90.09(10)
O1 Ga2 O3 . 6_566 89.91(10)
F Ga2 O3 . 2_656 80.30(10)
F Ga2 O3 5_667 2_656 99.70(10)
O1 Ga2 O3 5_667 2_656 89.91(10)
O1 Ga2 O3 . 2_656 90.10(10)
O3 Ga2 O3 6_566 2_656 179.997(2)
O1 P O2 . 2_666 110.49(14)
O1 P O3 . . 112.68(14)
O2 P O3 2_666 . 109.49(14)
O1 P C1 . . 109.0(2)
O2 P C1 2_666 . 108.7(2)
O3 P C1 . . 106.3(2)
Ga1 F Ga2 . . 108.68(12)
P O1 Ga2 . . 131.27(15)
P O2 Ga1 2_646 . 126.97(15)
P O3 Ga2 . 2_656 127.80(14)
P O3 Ga1 . . 127.89(14)
Ga2 O3 Ga1 2_656 . 93.57(9)
C21 C1 C61 . . 121.5(5)
C21 C1 C2 . . 71.5(5)
C61 C1 C2 . . 80.6(5)
C21 C1 C6 . . 81.9(4)
C61 C1 C6 . . 67.5(3)
C2 C1 C6 . . 118.0(6)
C21 C1 P . . 116.4(3)
C61 C1 P . . 122.1(3)
C2 C1 P . . 121.2(5)
C6 C1 P . . 120.8(3)
C31 C4 C5 . . 82.1(7)
C31 C4 C51 . . 123.0(6)
C5 C4 C51 . . 68.0(6)
C31 C4 C3 . . 71.6(7)
C5 C4 C3 . . 120.5(9)
C51 C4 C3 . . 83.2(7)
C31 C4 H4 . . 117.4
C5 C4 H4 . . 118.0
C51 C4 H4 . . 119.3
C3 C4 H4 . . 121.6
C1 C2 C3 . . 120.4(10)
C1 C2 H2 . . 119.8
C3 C2 H2 . . 119.8
C4 C3 C2 . . 120.0(11)
C4 C3 H3 . . 120.0
C2 C3 H3 . . 120.0
C4 C5 C6 . . 120.8(9)
C4 C5 H5 . . 119.6
C6 C5 H5 . . 119.6
C5 C6 C1 . . 120.3(6)
C5 C6 H6 . . 119.8
C1 C6 H6 . . 119.8
C1 C21 C31 . . 116.7(3)
C1 C21 H21 . . 121.7
C31 C21 H21 . . 121.7
C4 C31 C21 . . 117.1(3)
C4 C31 H31 . . 121.5
C21 C31 H31 . . 121.5
C4 C51 C61 . . 119.1(3)
C4 C51 H51 . . 120.5
C61 C51 H51 . . 120.5
C1 C61 C51 . . 122.5(3)
C1 C61 H61 . . 118.8
C51 C61 H61 . . 118.8

loop_
_geom_bond_atom_site_label_1
_geom_bond_atom_site_label_2
_geom_bond_site_symmetry_2
_geom_bond_distance
_geom_bond_publ_flag
Ga1 F . 1.877(2) yes
Ga1 F 2_656 1.878(2) ?
Ga1 O2 2_656 1.929(3) yes
Ga1 O2 . 1.929(2) ?
Ga1 O3 . 2.175(2) yes
Ga1 O3 2_656 2.175(2) ?
Ga2 F . 1.900(2) yes
Ga2 F 5_667 1.900(2) ?
Ga2 O1 5_667 1.963(2) yes
Ga2 O1 . 1.963(2) ?
Ga2 O3 6_566 2.034(2) yes
Ga2 O3 2_656 2.034(2) ?
P O1 . 1.521(2) yes
P O2 2_666 1.527(3) yes
P O3 . 1.556(2) yes
P C1 . 1.784(4) yes
O2 P 2_646 1.527(3) ?
O3 Ga2 2_656 2.034(2) ?
C1 C21 . 1.329(7) ?
C1 C61 . 1.357(7) ?
C1 C2 . 1.377(11) yes
C1 C6 . 1.394(7) yes
C4 C31 . 1.338(8) ?
C4 C5 . 1.334(13) yes
C4 C51 . 1.344(8) ?
C4 C3 . 1.368(15) yes
C4 H4 . 0.93 ?
C2 C3 . 1.38(2) yes
C2 H2 . 0.93 ?
C3 H3 . 0.93 ?
C5 C6 . 1.377(13) yes
C5 H5 . 0.93 ?
C6 H6 . 0.93 ?
C21 C31 . 1.559(10) yes
C21 H21 . 0.93 ?
C31 H31 . 0.93 ?
C51 C61 . 1.381(10) yes
C51 H51 . 0.93 ?
C61 H61 . 0.93 ?
